data_2311519
loop_
_publ_author_name
'Girisha, Marisiddaiah'
'Yathirajan, Hemmige S.'
'Rathore, Ravindranath S.'
'Glidewell, Christopher'

_publ_section_title
;
 Crystal structures of
 (<i>E</i>)-1-{3-[(5-fluoro-2-hy-droxy-benzyl-idene)amino]-phen-yl}ethanone
 and of a fourth polymorph of
 (<i>E</i>)-1-{3-[(2-hy-droxy-3-meth-oxy-benzyl-idene)amino]-phen-yl}ethanone.
;
_journal_coeditor_code SU5402
_journal_issue 'Pt 12'
_journal_name_full 'Acta crystallographica. Section E, Crystallographic communications'
_journal_page_first 1835
_journal_page_last 1839
_journal_paper_doi 10.1107/S2056989017015985
_journal_volume 73
_journal_year 2017
_chemical_formula_iupac 'C16 H15 N O3'
_chemical_formula_moiety 'C16 H15 N O3'
_chemical_formula_sum 'C16 H15 N O3'
_chemical_formula_weight 269.29
_chemical_name_systematic
;
(<i>E</i>)-1-{3-[(2-Hydroxy-3-methoxybenzylidene)amino]phenyl}ethanone
;
_space_group_crystal_system orthorhombic
_space_group_IT_number 29
_space_group_name_Hall 'P 2c -2ac'
_space_group_name_H-M_alt 'P c a 21'
_atom_sites_solution_hydrogens mixed
_atom_sites_solution_primary direct
_atom_sites_solution_secondary difmap
_audit_creation_method SHELXL-2014
_cell_angle_alpha 90
_cell_angle_beta 90
_cell_angle_gamma 90
_cell_formula_units_Z 8
_cell_length_a 19.1904(4)
_cell_length_b 5.33856(12)
_cell_length_c 26.5678(6)
_cell_measurement_reflns_used 5394
_cell_measurement_temperature 294(2)
_cell_measurement_theta_max 72.574
_cell_measurement_theta_min 3.327
_cell_volume 2721.85(10)
_computing_cell_refinement
;
SAINT (Bruker, 2016)
;
_computing_data_collection
;
APEX3  (Bruker, 2016)
;
_computing_data_reduction
;
SAINT (Bruker, 2016)
;
_computing_molecular_graphics
;
PLATON (Spek, 2009)
;
_computing_publication_material
;
SHELXL2014 (Sheldrick, 2015b) and PLATON (Spek, 2009)
;
_computing_structure_refinement
;
SHELXL2014 (Sheldrick, 2015b)
;
_computing_structure_solution
;
SHELXT2014 (Sheldrick, 2015a)
;
_diffrn_ambient_temperature 294(2)
_diffrn_measured_fraction_theta_full 0.998
_diffrn_measured_fraction_theta_max 0.996
_diffrn_measurement_device_type 'Bruker APEX3'
_diffrn_measurement_method '\f and \w scans'
_diffrn_radiation_monochromator 'multilayer mirror'
_diffrn_radiation_type CuK\a
_diffrn_radiation_wavelength 1.54184
_diffrn_reflns_av_R_equivalents 0.1167
_diffrn_reflns_limit_h_max 23
_diffrn_reflns_limit_h_min -23
_diffrn_reflns_limit_k_max 6
_diffrn_reflns_limit_k_min -6
_diffrn_reflns_limit_l_max 32
_diffrn_reflns_limit_l_min -32
_diffrn_reflns_number 51776
_diffrn_reflns_theta_full 67.684
_diffrn_reflns_theta_max 72.574
_diffrn_reflns_theta_min 3.327
_diffrn_standards_decay_% 0
_diffrn_standards_interval_count 0
_diffrn_standards_interval_time 0
_diffrn_standards_number 0
_exptl_absorpt_coefficient_mu 0.745
_exptl_absorpt_correction_T_max 0.963
_exptl_absorpt_correction_T_min 0.907
_exptl_absorpt_correction_type multi-scan
_exptl_absorpt_process_details
;
(SADABS; Bruker, 2016)
;
_exptl_crystal_colour yellow
_exptl_crystal_density_diffrn 1.314
_exptl_crystal_description block
_exptl_crystal_F_000 1136
_exptl_crystal_size_max 0.100
_exptl_crystal_size_mid 0.100
_exptl_crystal_size_min 0.050
_refine_diff_density_max 0.112
_refine_diff_density_min -0.127
_refine_ls_abs_structure_details
;
Flack <i>x</i> determined using 1493 quotients
[(<i>I</i>^+^)-(<i>I</i>^-^)]/[(<i>I</i>^+^)+(<i>I</i>^-^)]
(Parsons <i>et al.</i>,  2013)
;
_refine_ls_abs_structure_Flack -0.04(16)
_refine_ls_extinction_method none
_refine_ls_goodness_of_fit_ref 1.021
_refine_ls_hydrogen_treatment mixed
_refine_ls_matrix_type full
_refine_ls_number_parameters 371
_refine_ls_number_reflns 5393
_refine_ls_number_restraints 1
_refine_ls_restrained_S_all 1.021
_refine_ls_R_factor_all 0.0761
_refine_ls_R_factor_gt 0.0476
_refine_ls_shift/su_max 0.000
_refine_ls_shift/su_mean 0.000
_refine_ls_structure_factor_coef Fsqd
_refine_ls_weighting_details 'w=1/[\s^2^(Fo^2^)+(0.0463P)^2^+0.4368P] where P=(Fo^2^+2Fc^2^)/3'
_refine_ls_weighting_scheme calc
_refine_ls_wR_factor_gt 0.0997
_refine_ls_wR_factor_ref 0.1132
_reflns_number_gt 3796
_reflns_number_total 5393
_reflns_threshold_expression 'I > 2\s(I)'
_cod_data_source_file su5402sup1.cif
_cod_data_source_block II
_cod_database_code 2311519
_shelx_space_group_comment
;
The symmetry employed for this shelxl refinement is uniquely defined
by the following loop, which should always be used as a source of
symmetry information in preference to the above space-group names.
They are only intended as comments.
;
_shelx_estimated_absorpt_t_min 0.929
_shelx_estimated_absorpt_t_max 0.964
_shelxl_version_number 2.014

loop_
_space_group_symop_operation_xyz
'x, y, z'
'-x, -y, z+1/2'
'-x+1/2, y, z+1/2'
'x+1/2, -y, z'

loop_
_atom_site_type_symbol
_atom_site_label
_atom_site_fract_x
_atom_site_fract_y
_atom_site_fract_z
_atom_site_U_iso_or_equiv
_atom_site_adp_type
_atom_site_calc_flag
_atom_site_occupancy
N N11 0.73276(17) 0.3158(7) 0.39187(12) 0.0502(8) Uani d 1
C C111 0.6779(2) 0.4896(8) 0.38707(15) 0.0466(10) Uani d 1
C C112 0.6379(2) 0.5213(8) 0.34388(15) 0.0475(10) Uani d 1
H H112 0.6453 0.4169 0.3164 0.057 Uiso calc 1
C C113 0.5874(2) 0.7053(8) 0.34117(15) 0.0485(10) Uani d 1
C C114 0.5762(3) 0.8623(9) 0.38243(18) 0.0610(11) Uani d 1
H H114 0.5431 0.9893 0.3807 0.073 Uiso calc 1
C C115 0.6145(3) 0.8276(10) 0.42579(18) 0.0673(13) Uani d 1
H H115 0.6066 0.9297 0.4536 0.081 Uiso calc 1
C C116 0.6641(2) 0.6437(9) 0.42814(17) 0.0613(12) Uani d 1
H H116 0.6891 0.6212 0.4578 0.074 Uiso calc 1
C C117 0.5463(2) 0.7282(9) 0.29372(17) 0.0535(11) Uani d 1
O O117 0.55324(18) 0.5744(7) 0.26015(13) 0.0739(10) Uani d 1
C C118 0.4965(3) 0.9408(11) 0.28736(19) 0.0750(15) Uani d 1
H H11A 0.4741 0.9280 0.2552 0.112 Uiso calc 1
H H11B 0.5214 1.0965 0.2893 0.112 Uiso calc 1
H H11C 0.4620 0.9346 0.3135 0.112 Uiso calc 1
C C127 0.7464(2) 0.1542(8) 0.35777(15) 0.0495(10) Uani d 1
H H127 0.7185 0.1499 0.3292 0.059 Uiso calc 1
C C121 0.8030(2) -0.0210(8) 0.36174(14) 0.0453(10) Uani d 1
C C122 0.8458(2) -0.0276(8) 0.40460(14) 0.0459(9) Uani d 1
C C123 0.8976(2) -0.2119(9) 0.40885(15) 0.0520(11) Uani d 1
C C124 0.9068(2) -0.3823(9) 0.37035(16) 0.0577(11) Uani d 1
H H124 0.9407 -0.5059 0.3733 0.069 Uiso calc 1
C C125 0.8660(2) -0.3715(9) 0.32720(17) 0.0584(11) Uani d 1
H H125 0.8737 -0.4843 0.3011 0.070 Uiso calc 1
C C126 0.8145(2) -0.1951(8) 0.32308(16) 0.0555(11) Uani d 1
H H126 0.7870 -0.1906 0.2943 0.067 Uiso calc 1
O O122 0.83809(16) 0.1383(6) 0.44236(10) 0.0596(8) Uani d 1
H H122 0.798(3) 0.267(10) 0.433(2) 0.089 Uiso d 1
O O123 0.93514(16) -0.2049(7) 0.45239(12) 0.0740(10) Uani d 1
C C128 0.9848(3) -0.3972(10) 0.4596(2) 0.0769(15) Uani d 1
H H12A 0.9620 -0.5571 0.4583 0.115 Uiso calc 1
H H12B 1.0068 -0.3765 0.4917 0.115 Uiso calc 1
H H12C 1.0193 -0.3886 0.4335 0.115 Uiso calc 1
N N21 0.49089(17) -0.1872(7) 0.10711(13) 0.0520(9) Uani d 1
C C211 0.5456(2) -0.0084(9) 0.11255(15) 0.0477(10) Uani d 1
C C212 0.58545(19) 0.0190(9) 0.15570(15) 0.0486(10) Uani d 1
H H212 0.5781 -0.0874 0.1829 0.058 Uiso calc 1
C C213 0.6363(2) 0.2045(8) 0.15866(15) 0.0482(10) Uani d 1
C C214 0.6471(2) 0.3607(9) 0.11801(17) 0.0579(11) Uani d 1
H H214 0.6803 0.4875 0.1199 0.069 Uiso calc 1
C C215 0.6087(2) 0.3286(9) 0.07452(17) 0.0634(12) Uani d 1
H H215 0.6170 0.4309 0.0468 0.076 Uiso calc 1
C C216 0.5582(2) 0.1458(9) 0.07194(17) 0.0589(12) Uani d 1
H H216 0.5324 0.1262 0.0426 0.071 Uiso calc 1
C C217 0.6772(2) 0.2248(9) 0.20644(17) 0.0540(11) Uani d 1
O O217 0.67061(18) 0.0695(7) 0.23932(13) 0.0769(10) Uani d 1
C C218 0.7275(3) 0.4370(10) 0.21282(19) 0.0759(15) Uani d 1
H H21A 0.7023 0.5924 0.2138 0.114 Uiso calc 1
H H21B 0.7595 0.4390 0.1851 0.114 Uiso calc 1
H H21C 0.7528 0.4158 0.2437 0.114 Uiso calc 1
C C227 0.4769(2) -0.3452(9) 0.14214(16) 0.0494(11) Uani d 1
H H227 0.5037 -0.3431 0.1713 0.059 Uiso calc 1
C C221 0.4212(2) -0.5259(9) 0.13805(15) 0.0483(10) Uani d 1
C C222 0.3792(2) -0.5367(9) 0.09519(15) 0.0544(11) Uani d 1
C C223 0.3269(2) -0.7193(10) 0.09223(16) 0.0629(13) Uani d 1
C C224 0.3180(3) -0.8857(9) 0.13109(18) 0.0626(13) Uani d 1
H H224 0.2842 -1.0098 0.1286 0.075 Uiso calc 1
C C225 0.3588(2) -0.8708(9) 0.17392(18) 0.0600(12) Uani d 1
H H225 0.3517 -0.9833 0.2002 0.072 Uiso calc 1
C C226 0.4092(2) -0.6926(8) 0.17789(17) 0.0553(11) Uani d 1
H H226 0.4358 -0.6813 0.2071 0.066 Uiso calc 1
O O222 0.38787(19) -0.3768(8) 0.05600(12) 0.0797(12) Uani d 1
H H222 0.425(3) -0.274(12) 0.063(2) 0.119 Uiso d 1
O O223 0.28893(19) -0.7128(8) 0.04865(12) 0.0957(14) Uani d 1
C C228 0.2377(3) -0.9052(14) 0.0424(2) 0.109(2) Uani d 1
H H22A 0.2603 -1.0655 0.0410 0.163 Uiso calc 1
H H22B 0.2125 -0.8774 0.0117 0.163 Uiso calc 1
H H22C 0.2059 -0.9018 0.0703 0.163 Uiso calc 1

loop_
_atom_site_aniso_label
_atom_site_aniso_U_11
_atom_site_aniso_U_22
_atom_site_aniso_U_33
_atom_site_aniso_U_12
_atom_site_aniso_U_13
_atom_site_aniso_U_23
N11 0.0449(19) 0.061(2) 0.0451(19) -0.0023(18) -0.0030(15) 0.0026(18)
C111 0.038(2) 0.052(3) 0.050(2) -0.003(2) 0.0001(16) 0.0036(19)
C112 0.051(3) 0.048(2) 0.044(2) 0.001(2) -0.0012(17) 0.0011(18)
C113 0.046(2) 0.046(2) 0.054(2) -0.0002(19) 0.0016(18) 0.004(2)
C114 0.062(3) 0.054(3) 0.067(3) 0.008(2) 0.003(2) -0.008(2)
C115 0.071(3) 0.072(3) 0.059(3) 0.002(3) 0.002(2) -0.024(2)
C116 0.060(3) 0.075(3) 0.049(2) -0.007(3) -0.005(2) -0.007(2)
C117 0.050(2) 0.051(3) 0.060(3) 0.006(2) 0.001(2) 0.005(2)
O117 0.090(2) 0.069(2) 0.063(2) 0.0239(19) -0.0219(17) -0.0097(19)
C118 0.077(3) 0.075(4) 0.074(3) 0.024(3) -0.004(3) 0.004(3)
C127 0.045(2) 0.056(3) 0.047(2) -0.004(2) -0.0084(18) 0.005(2)
C121 0.043(2) 0.048(2) 0.045(2) -0.008(2) -0.0013(17) 0.006(2)
C122 0.045(2) 0.053(2) 0.040(2) -0.006(2) 0.0003(16) 0.0062(18)
C123 0.043(2) 0.065(3) 0.047(2) -0.003(2) -0.0026(18) 0.011(2)
C124 0.049(2) 0.062(3) 0.062(3) 0.004(2) 0.004(2) 0.010(2)
C125 0.059(3) 0.057(3) 0.059(3) -0.004(2) 0.001(2) -0.002(2)
C126 0.052(2) 0.062(3) 0.053(3) -0.008(2) -0.007(2) -0.001(2)
O122 0.0591(18) 0.075(2) 0.0451(16) 0.0062(16) -0.0082(14) -0.0004(15)
O123 0.069(2) 0.097(3) 0.0564(19) 0.024(2) -0.0184(17) 0.0036(18)
C128 0.065(3) 0.089(4) 0.077(4) 0.016(3) -0.018(3) 0.014(3)
N21 0.0439(19) 0.062(2) 0.050(2) -0.0086(18) -0.0011(15) -0.0127(18)
C211 0.042(2) 0.053(3) 0.048(2) 0.003(2) -0.0002(17) -0.0074(19)
C212 0.041(2) 0.058(3) 0.046(2) -0.001(2) 0.0011(17) -0.0033(19)
C213 0.044(2) 0.053(2) 0.048(2) 0.003(2) -0.0008(17) -0.0063(19)
C214 0.053(3) 0.055(3) 0.065(3) -0.006(2) 0.001(2) 0.001(2)
C215 0.065(3) 0.063(3) 0.063(3) -0.002(3) -0.004(2) 0.010(2)
C216 0.054(3) 0.069(3) 0.054(3) 0.000(2) -0.009(2) -0.002(2)
C217 0.052(2) 0.055(3) 0.054(3) -0.007(2) -0.003(2) -0.012(2)
O217 0.088(3) 0.078(2) 0.064(2) -0.023(2) -0.0262(18) 0.005(2)
C218 0.082(4) 0.078(3) 0.067(3) -0.031(3) -0.010(3) -0.011(3)
C227 0.038(2) 0.059(3) 0.051(3) 0.006(2) -0.0052(18) -0.008(2)
C221 0.039(2) 0.058(3) 0.047(2) 0.002(2) 0.0019(17) -0.010(2)
C222 0.047(2) 0.073(3) 0.043(2) -0.015(2) 0.0048(17) -0.007(2)
C223 0.055(3) 0.089(4) 0.044(2) -0.021(3) 0.005(2) -0.015(2)
C224 0.060(3) 0.067(3) 0.061(3) -0.016(2) 0.012(2) -0.010(2)
C225 0.061(3) 0.058(3) 0.061(3) -0.001(2) 0.005(2) 0.004(2)
C226 0.052(2) 0.059(3) 0.054(2) 0.007(2) -0.007(2) -0.001(2)
O222 0.079(2) 0.117(3) 0.0437(17) -0.045(2) -0.0040(16) 0.004(2)
O223 0.093(3) 0.143(4) 0.0508(18) -0.067(3) -0.0126(18) 0.000(2)
C228 0.097(4) 0.151(6) 0.078(4) -0.070(4) -0.010(3) -0.022(4)

loop_
_atom_type_symbol
_atom_type_description
_atom_type_scat_dispersion_real
_atom_type_scat_dispersion_imag
_atom_type_scat_source
C C 0.0181 0.0091 'International Tables Vol C Tables 4.2.6.8 and 6.1.1.4'
H H 0.0000 0.0000 'International Tables Vol C Tables 4.2.6.8 and 6.1.1.4'
N N 0.0311 0.0180 'International Tables Vol C Tables 4.2.6.8 and 6.1.1.4'
O O 0.0492 0.0322 'International Tables Vol C Tables 4.2.6.8 and 6.1.1.4'

loop_
_geom_angle_atom_site_label_1
_geom_angle_atom_site_label_2
_geom_angle_atom_site_label_3
_geom_angle
C127 N11 C111 122.2(4)
C112 C111 C116 118.0(4)
C112 C111 N11 124.5(4)
C116 C111 N11 117.4(4)
C113 C112 C111 121.1(4)
C113 C112 H112 119.4
C111 C112 H112 119.4
C112 C113 C114 119.6(4)
C112 C113 C117 118.2(4)
C114 C113 C117 122.2(4)
C115 C114 C113 119.5(4)
C115 C114 H114 120.3
C113 C114 H114 120.3
C116 C115 C114 120.4(4)
C116 C115 H115 119.8
C114 C115 H115 119.8
C115 C116 C111 121.4(4)
C115 C116 H116 119.3
C111 C116 H116 119.3
O117 C117 C113 120.4(4)
O117 C117 C118 119.9(4)
C113 C117 C118 119.7(4)
C117 C118 H11A 109.5
C117 C118 H11B 109.5
H11A C118 H11B 109.5
C117 C118 H11C 109.5
H11A C118 H11C 109.5
H11B C118 H11C 109.5
N11 C127 C121 122.8(4)
N11 C127 H127 118.6
C121 C127 H127 118.6
C126 C121 C122 119.0(4)
C126 C121 C127 119.8(4)
C122 C121 C127 121.2(4)
O122 C122 C123 118.6(3)
O122 C122 C121 121.5(4)
C123 C122 C121 119.8(4)
O123 C123 C124 125.4(4)
O123 C123 C122 115.1(4)
C124 C123 C122 119.5(4)
C123 C124 C125 120.8(4)
C123 C124 H124 119.6
C125 C124 H124 119.6
C126 C125 C124 120.1(4)
C126 C125 H125 120.0
C124 C125 H125 120.0
C125 C126 C121 120.8(4)
C125 C126 H126 119.6
C121 C126 H126 119.6
C122 O122 H122 109(3)
C123 O123 C128 116.8(4)
O123 C128 H12A 109.5
O123 C128 H12B 109.5
H12A C128 H12B 109.5
O123 C128 H12C 109.5
H12A C128 H12C 109.5
H12B C128 H12C 109.5
C227 N21 C211 121.3(4)
C216 C211 C212 119.2(4)
C216 C211 N21 116.7(4)
C212 C211 N21 124.1(4)
C211 C212 C213 120.5(4)
C211 C212 H212 119.7
C213 C212 H212 119.7
C214 C213 C212 119.4(4)
C214 C213 C217 122.7(4)
C212 C213 C217 117.9(4)
C213 C214 C215 120.0(4)
C213 C214 H214 120.0
C215 C214 H214 120.0
C216 C215 C214 120.3(4)
C216 C215 H215 119.8
C214 C215 H215 119.8
C215 C216 C211 120.5(4)
C215 C216 H216 119.8
C211 C216 H216 119.8
O217 C217 C213 120.5(4)
O217 C217 C218 120.3(4)
C213 C217 C218 119.3(4)
C217 C218 H21A 109.5
C217 C218 H21B 109.5
H21A C218 H21B 109.5
C217 C218 H21C 109.5
H21A C218 H21C 109.5
H21B C218 H21C 109.5
N21 C227 C221 122.6(4)
N21 C227 H227 118.7
C221 C227 H227 118.7
C222 C221 C226 119.7(4)
C222 C221 C227 121.1(4)
C226 C221 C227 119.3(4)
O222 C222 C221 122.0(4)
O222 C222 C223 118.8(4)
C221 C222 C223 119.2(4)
O223 C223 C224 125.9(4)
O223 C223 C222 114.3(4)
C224 C223 C222 119.8(4)
C223 C224 C225 120.7(4)
C223 C224 H224 119.6
C225 C224 H224 119.6
C226 C225 C224 120.4(4)
C226 C225 H225 119.8
C224 C225 H225 119.8
C225 C226 C221 120.1(4)
C225 C226 H226 119.9
C221 C226 H226 119.9
C222 O222 H222 108(4)
C223 O223 C228 116.5(4)
O223 C228 H22A 109.5
O223 C228 H22B 109.5
H22A C228 H22B 109.5
O223 C228 H22C 109.5
H22A C228 H22C 109.5
H22B C228 H22C 109.5

loop_
_geom_bond_atom_site_label_1
_geom_bond_atom_site_label_2
_geom_bond_distance
N11 C127 1.278(5)
N11 C111 1.409(5)
C111 C112 1.391(5)
C111 C116 1.392(6)
C112 C113 1.382(6)
C112 H112 0.9300
C113 C114 1.397(6)
C113 C117 1.492(6)
C114 C115 1.379(7)
C114 H114 0.9300
C115 C116 1.369(6)
C115 H115 0.9300
C116 H116 0.9300
C117 O117 1.219(5)
C117 C118 1.494(7)
C118 H11A 0.9600
C118 H11B 0.9600
C118 H11C 0.9600
C127 C121 1.437(5)
C127 H127 0.9300
C121 C126 1.403(6)
C121 C122 1.405(5)
C122 O122 1.346(5)
C122 C123 1.403(6)
C123 O123 1.363(5)
C123 C124 1.380(6)
C124 C125 1.389(6)
C124 H124 0.9300
C125 C126 1.369(6)
C125 H125 0.9300
C126 H126 0.9300
O122 H122 1.06(5)
O123 C128 1.414(5)
C128 H12A 0.9600
C128 H12B 0.9600
C128 H12C 0.9600
N21 C227 1.285(5)
N21 C211 1.427(5)
C211 C216 1.378(6)
C211 C212 1.386(5)
C212 C213 1.393(6)
C212 H212 0.9300
C213 C214 1.380(6)
C213 C217 1.497(6)
C214 C215 1.381(6)
C214 H214 0.9300
C215 C216 1.378(6)
C215 H215 0.9300
C216 H216 0.9300
C217 O217 1.211(5)
C217 C218 1.497(6)
C218 H21A 0.9600
C218 H21B 0.9600
C218 H21C 0.9600
C227 C221 1.443(6)
C227 H227 0.9300
C221 C222 1.397(6)
C221 C226 1.402(6)
C222 O222 1.357(6)
C222 C223 1.401(6)
C223 O223 1.369(5)
C223 C224 1.373(7)
C224 C225 1.384(7)
C224 H224 0.9300
C225 C226 1.361(6)
C225 H225 0.9300
C226 H226 0.9300
O222 H222 0.93(6)
O223 C228 1.432(6)
C228 H22A 0.9600
C228 H22B 0.9600
C228 H22C 0.9600

loop_
_geom_hbond_atom_site_label_D
_geom_hbond_atom_site_label_H
_geom_hbond_atom_site_label_A
_geom_hbond_site_symmetry_A
_geom_hbond_distance_DH
_geom_hbond_distance_HA
_geom_hbond_distance_DA
_geom_hbond_angle_DHA
_geom_hbond_publ_flag
O122 H122 N11 . 1.06(6) 1.68(6) 2.604(4) 142(5) y
O222 H222 N21 . 0.92(6) 1.79(6) 2.603(5) 147(5) y
C116 H116 O223 2_655 0.93 2.50 3.347(6) 152 y
C127 H127 O217 . 0.93 2.59 3.496(5) 164 y
C227 H227 O117 1_545 0.93 2.58 3.487(5) 164 y

loop_
_geom_torsion_atom_site_label_1
_geom_torsion_atom_site_label_2
_geom_torsion_atom_site_label_3
_geom_torsion_atom_site_label_4
_geom_torsion
C127 N11 C111 C112 -6.6(6)
C127 N11 C111 C116 174.9(4)
C116 C111 C112 C113 2.0(6)
N11 C111 C112 C113 -176.5(4)
C111 C112 C113 C114 -0.1(6)
C111 C112 C113 C117 -179.9(4)
C112 C113 C114 C115 -1.6(7)
C117 C113 C114 C115 178.2(4)
C113 C114 C115 C116 1.2(8)
C114 C115 C116 C111 0.9(7)
C112 C111 C116 C115 -2.4(6)
N11 C111 C116 C115 176.2(4)
C112 C113 C117 O117 6.3(6)
C114 C113 C117 O117 -173.5(4)
C112 C113 C117 C118 -173.7(4)
C114 C113 C117 C118 6.5(7)
C111 N11 C127 C121 178.8(4)
N11 C127 C121 C126 179.4(4)
N11 C127 C121 C122 1.6(6)
C126 C121 C122 O122 178.5(4)
C127 C121 C122 O122 -3.7(6)
C126 C121 C122 C123 -2.1(6)
C127 C121 C122 C123 175.7(4)
O122 C122 C123 O123 0.8(6)
C121 C122 C123 O123 -178.6(4)
O122 C122 C123 C124 -179.4(4)
C121 C122 C123 C124 1.2(6)
O123 C123 C124 C125 -179.4(4)
C122 C123 C124 C125 0.9(7)
C123 C124 C125 C126 -2.0(7)
C124 C125 C126 C121 1.0(7)
C122 C121 C126 C125 1.0(6)
C127 C121 C126 C125 -176.8(4)
C124 C123 O123 C128 -3.7(7)
C122 C123 O123 C128 176.1(4)
C227 N21 C211 C216 177.4(4)
C227 N21 C211 C212 -3.2(6)
C216 C211 C212 C213 1.8(6)
N21 C211 C212 C213 -177.6(4)
C211 C212 C213 C214 -0.4(6)
C211 C212 C213 C217 179.7(4)
C212 C213 C214 C215 -1.5(7)
C217 C213 C214 C215 178.5(4)
C213 C214 C215 C216 1.8(7)
C214 C215 C216 C211 -0.4(7)
C212 C211 C216 C215 -1.4(7)
N21 C211 C216 C215 178.1(4)
C214 C213 C217 O217 -173.1(4)
C212 C213 C217 O217 6.9(6)
C214 C213 C217 C218 5.9(7)
C212 C213 C217 C218 -174.2(4)
C211 N21 C227 C221 179.1(4)
N21 C227 C221 C222 -0.2(6)
N21 C227 C221 C226 179.9(4)
C226 C221 C222 O222 178.8(4)
C227 C221 C222 O222 -1.0(7)
C226 C221 C222 C223 -1.8(6)
C227 C221 C222 C223 178.4(4)
O222 C222 C223 O223 -0.6(7)
C221 C222 C223 O223 180.0(4)
O222 C222 C223 C224 178.9(5)
C221 C222 C223 C224 -0.5(7)
O223 C223 C224 C225 -178.7(5)
C222 C223 C224 C225 1.9(7)
C223 C224 C225 C226 -1.0(7)
C224 C225 C226 C221 -1.4(7)
C222 C221 C226 C225 2.8(7)
C227 C221 C226 C225 -177.4(4)
C224 C223 O223 C228 -3.2(8)
C222 C223 O223 C228 176.2(5)
